data_1571381
loop_
_publ_author_name
'Yamba, Zaina'
'Peoble, Anna'
'Novikov, Egor'
'Casta\~neda, Ra\'ul'
'Timofeeva, Tatiana'

_publ_section_title
;
 Interplay of Isomorphs and Polymorphs of Amidino-Copper(II) Complexes
 with Different Halides
;
_journal_issue 4
_journal_name_full Crystals
_journal_page_first 319
_journal_paper_doi 10.3390/cryst14040319
_journal_volume 14
_journal_year 2024
_chemical_formula_moiety 'C5 H6 Cl2 Cu N4'
_chemical_formula_sum 'C5 H6 Cl2 Cu N4'
_chemical_formula_weight 256.58
_chemical_name_common 'Pyrazine Copper Chloride'
_space_group_crystal_system orthorhombic
_space_group_IT_number 62
_space_group_name_Hall '-P 2ac 2n'
_space_group_name_H-M_alt 'P n m a'
_atom_sites_solution_hydrogens geom
_audit_creation_date 2024-02-27
_audit_creation_method
;
Olex2 1.5
(compiled 2023.08.24 svn.re1ec1418 for OlexSys, GUI svn.r6817)
;
_cell_angle_alpha 90
_cell_angle_beta 90
_cell_angle_gamma 90
_cell_formula_units_Z 4
_cell_length_a 8.6664(2)
_cell_length_b 6.2964(2)
_cell_length_c 14.8940(4)
_cell_measurement_reflns_used 3035
_cell_measurement_temperature 100.(2)
_cell_measurement_theta_max 68.1908
_cell_measurement_theta_min 5.9072
_cell_volume 812.72(4)
_computing_cell_refinement 'SAINT V9.0 (Bruker AXS LLC, 2023)'
_computing_data_collection 'Bruker Instrument Service v8.5.0.23 RC20'
_computing_data_reduction 'SAINT V9.0 (Bruker AXS LLC, 2023)'
_computing_molecular_graphics 'Olex2 1.5 (Dolomanov et al., 2009)'
_computing_publication_material 'Olex2 1.5 (Dolomanov et al., 2009)'
_computing_structure_refinement 'XL  (Sheldrick, 2008)'
_computing_structure_solution 'XT, VERSION 2018/2'
_diffrn_ambient_temperature 100.00
_diffrn_detector_area_resol_mean 7.3910
_diffrn_measured_fraction_theta_full 0.999
_diffrn_measured_fraction_theta_max 0.999
_diffrn_measurement_device '\k--geometry diffractometer'
_diffrn_measurement_device_type 'Bruker D8 VENTURE'
_diffrn_measurement_method '\f and \w scans'
_diffrn_radiation_type CuK\a
_diffrn_radiation_wavelength 1.54184
_diffrn_reflns_av_R_equivalents 0.0455
_diffrn_reflns_av_unetI/netI 0.0258
_diffrn_reflns_Laue_measured_fraction_full 0.999
_diffrn_reflns_Laue_measured_fraction_max 0.999
_diffrn_reflns_limit_h_max 10
_diffrn_reflns_limit_h_min -10
_diffrn_reflns_limit_k_max 7
_diffrn_reflns_limit_k_min -5
_diffrn_reflns_limit_l_max 16
_diffrn_reflns_limit_l_min -17
_diffrn_reflns_number 7265
_diffrn_reflns_point_group_measured_fraction_full 0.999
_diffrn_reflns_point_group_measured_fraction_max 0.999
_diffrn_reflns_theta_full 67.684
_diffrn_reflns_theta_max 68.191
_diffrn_reflns_theta_min 5.907
_exptl_absorpt_coefficient_mu 9.398
_exptl_absorpt_correction_T_max 0.91
_exptl_absorpt_correction_T_min 0.74
_exptl_absorpt_correction_type multi-scan
_exptl_absorpt_process_details
;
Krause, L., Herbst-Irmer, R., Sheldrick, G. M., Stalke, D. (2015).
"Comparison of silver and molybdenum microfocus X-ray sources for
single-crystal structure determination"
J. Appl. Cryst. 48, 3-10.
doi:10.1107/S1600576714022985
;
_exptl_crystal_colour green
_exptl_crystal_colour_primary green
_exptl_crystal_density_diffrn 2.097
_exptl_crystal_density_method 'not measured'
_exptl_crystal_description plate
_exptl_crystal_F_000 508
_exptl_crystal_size_max 0.06
_exptl_crystal_size_mid 0.03
_exptl_crystal_size_min 0.01
_refine_diff_density_max 2.874
_refine_diff_density_min -0.607
_refine_diff_density_rms 0.225
_refine_ls_extinction_method none
_refine_ls_goodness_of_fit_ref 1.140
_refine_ls_hydrogen_treatment constr
_refine_ls_matrix_type full
_refine_ls_number_parameters 75
_refine_ls_number_reflns 817
_refine_ls_number_restraints 0
_refine_ls_restrained_S_all 1.140
_refine_ls_R_factor_all 0.0663
_refine_ls_R_factor_gt 0.0609
_refine_ls_shift/su_max 0.000
_refine_ls_shift/su_mean 0.000
_refine_ls_structure_factor_coef Fsqd
_refine_ls_weighting_details 'w=1/[\s^2^(Fo^2^)+(0.1075P)^2^+2.7044P] where P=(Fo^2^+2Fc^2^)/3'
_refine_ls_weighting_scheme calc
_refine_ls_wR_factor_gt 0.1587
_refine_ls_wR_factor_ref 0.1630
_reflns_Friedel_coverage 0.000
_reflns_number_gt 734
_reflns_number_total 817
_reflns_threshold_expression 'I > 2\s(I)'
_cod_data_source_file Crystals-CIFS.cif
_cod_data_source_block 6
_cod_database_code 1571381
_shelx_shelxl_version_number 2019/1
_shelx_space_group_comment
;
The symmetry employed for this shelxl refinement is uniquely defined
by the following loop, which should always be used as a source of
symmetry information in preference to the above space-group names.
They are only intended as comments.
;
_shelx_estimated_absorpt_t_max 0.912
_shelx_estimated_absorpt_t_min 0.602
_olex2_refinement_description
;
1. Fixed Uiso
 At 1.2 times of:
  All C(H) groups, All N(H) groups, All N(H,H) groups
2.a Aromatic/amide H refined with riding coordinates:
 N2(H2), C5(H5), C1(H1), C2(H2A)
2.b X=CH2 refined with riding coordinates:
 N3(H3A,H3B)
;
_olex2_submission_special_instructions 'No special instructions were received'

loop_
_space_group_symop_operation_xyz
'x, y, z'
'-x+1/2, -y, z+1/2'
'-x, y+1/2, -z'
'x+1/2, -y+1/2, -z+1/2'
'-x, -y, -z'
'x-1/2, y, -z-1/2'
'x, -y-1/2, z'
'-x-1/2, y-1/2, z-1/2'

loop_
_atom_site_label
_atom_site_type_symbol
_atom_site_fract_x
_atom_site_fract_y
_atom_site_fract_z
_atom_site_U_iso_or_equiv
_atom_site_adp_type
_atom_site_occupancy
_atom_site_site_symmetry_order
_atom_site_calc_flag
_atom_site_refinement_flags_posn
_atom_site_refinement_flags_adp
_atom_site_refinement_flags_occupancy
_atom_site_disorder_assembly
_atom_site_disorder_group
Cu1 Cu 0.60531(10) 0.750000 0.44525(6) 0.0150(5) Uani 1 2 d S T P . .
Cl2 Cl 0.47201(18) 0.750000 0.31506(10) 0.0192(5) Uani 1 2 d S T P . .
Cl1 Cl 0.39113(16) 0.750000 0.53150(12) 0.0203(6) Uani 1 2 d S T P . .
N1 N 0.7509(6) 0.750000 0.5537(4) 0.0129(13) Uani 1 2 d S T P . .
N4 N 0.9804(7) 0.750000 0.6838(4) 0.0164(13) Uani 1 2 d S T P . .
N2 N 0.8041(6) 0.750000 0.3839(3) 0.0136(13) Uani 1 2 d S T P . .
H2 H 0.809310 0.750000 0.324915 0.016 Uiso 1 2 calc R U P . .
N3 N 1.0730(6) 0.750000 0.4005(4) 0.0139(13) Uani 1 2 d S T P . .
H3A H 1.090341 0.750000 0.342331 0.017 Uiso 1 2 calc R U P . .
H3B H 1.150967 0.750000 0.438395 0.017 Uiso 1 2 calc R U P . .
C3 C 0.9002(7) 0.750000 0.5305(5) 0.0133(15) Uani 1 2 d S T P . .
C5 C 1.0138(7) 0.750000 0.5962(5) 0.0140(14) Uani 1 2 d S T P . .
H5 H 1.119010 0.750000 0.578266 0.017 Uiso 1 2 calc R U P . .
C1 C 0.8315(8) 0.750000 0.7063(5) 0.0179(15) Uani 1 2 d S T P . .
H1 H 0.803109 0.750000 0.767892 0.022 Uiso 1 2 calc R U P . .
C2 C 0.7152(7) 0.750000 0.6397(5) 0.0156(15) Uani 1 2 d S T P . .
H2A H 0.609779 0.750000 0.657254 0.019 Uiso 1 2 calc R U P . .
C4 C 0.9267(9) 0.750000 0.4318(5) 0.0132(14) Uani 1 2 d S T P . .

loop_
_atom_site_aniso_label
_atom_site_aniso_U_11
_atom_site_aniso_U_22
_atom_site_aniso_U_33
_atom_site_aniso_U_23
_atom_site_aniso_U_13
_atom_site_aniso_U_12
Cu1 0.0059(6) 0.0325(8) 0.0065(6) 0.000 -0.0004(3) 0.000
Cl2 0.0131(8) 0.0365(11) 0.0078(8) 0.000 -0.0037(5) 0.000
Cl1 0.0054(8) 0.0440(12) 0.0115(9) 0.000 0.0002(5) 0.000
N1 0.008(3) 0.021(3) 0.010(3) 0.000 -0.0008(19) 0.000
N4 0.011(3) 0.022(3) 0.016(3) 0.000 -0.004(2) 0.000
N2 0.010(3) 0.026(3) 0.005(2) 0.000 0.003(2) 0.000
N3 0.004(2) 0.025(3) 0.012(3) 0.000 -0.001(2) 0.000
C3 0.011(3) 0.019(4) 0.010(3) 0.000 -0.001(2) 0.000
C5 0.007(3) 0.021(4) 0.014(3) 0.000 -0.005(2) 0.000
C1 0.019(3) 0.021(4) 0.013(3) 0.000 -0.010(3) 0.000
C2 0.004(3) 0.026(4) 0.017(3) 0.000 0.004(2) 0.000
C4 0.020(3) 0.011(3) 0.009(3) 0.000 0.004(3) 0.000

loop_
_atom_type_symbol
_atom_type_description
_atom_type_scat_dispersion_real
_atom_type_scat_dispersion_imag
_atom_type_scat_source
C C 0.0181 0.0091 'International Tables Vol C Tables 4.2.6.8 and 6.1.1.4'
H H 0.0000 0.0000 'International Tables Vol C Tables 4.2.6.8 and 6.1.1.4'
Cl Cl 0.3639 0.7018 'International Tables Vol C Tables 4.2.6.8 and 6.1.1.4'
Cu Cu -1.9646 0.5888 'International Tables Vol C Tables 4.2.6.8 and 6.1.1.4'
N N 0.0311 0.0180 'International Tables Vol C Tables 4.2.6.8 and 6.1.1.4'

loop_
_geom_angle_atom_site_label_1
_geom_angle_atom_site_label_2
_geom_angle_atom_site_label_3
_geom_angle
_geom_angle_site_symmetry_1
_geom_angle_site_symmetry_3
_geom_angle_publ_flag
Cl2 Cu1 Cl1 93.90(7) . . ?
N1 Cu1 Cl2 172.81(17) . . ?
N1 Cu1 Cl1 93.29(16) . . ?
N2 Cu1 Cl2 92.85(17) . . ?
N2 Cu1 Cl1 173.25(17) . . ?
N2 Cu1 N1 80.0(2) . . ?
C3 N1 Cu1 113.0(5) . . ?
C2 N1 Cu1 128.4(5) . . ?
C2 N1 C3 118.5(6) . . ?
C1 N4 C5 117.1(6) . . ?
Cu1 N2 H2 120.9 . . ?
C4 N2 Cu1 118.2(4) . . ?
C4 N2 H2 120.9 . . ?
H3A N3 H3B 120.0 . . ?
C4 N3 H3A 120.0 . . ?
C4 N3 H3B 120.0 . . ?
N1 C3 C5 120.2(6) . . ?
N1 C3 C4 113.8(6) . . ?
C5 C3 C4 126.0(6) . . ?
N4 C5 C3 122.3(6) . . ?
N4 C5 H5 118.8 . . ?
C3 C5 H5 118.8 . . ?
N4 C1 H1 119.5 . . ?
N4 C1 C2 120.9(6) . . ?
C2 C1 H1 119.5 . . ?
N1 C2 C1 120.9(6) . . ?
N1 C2 H2A 119.5 . . ?
C1 C2 H2A 119.5 . . ?
N2 C4 N3 126.0(6) . . ?
N2 C4 C3 115.0(6) . . ?
N3 C4 C3 119.0(6) . . ?

loop_
_geom_bond_atom_site_label_1
_geom_bond_atom_site_label_2
_geom_bond_distance
_geom_bond_site_symmetry_2
_geom_bond_publ_flag
Cu1 Cl2 2.2570(18) . ?
Cu1 Cl1 2.2573(18) . ?
Cu1 N1 2.050(5) . ?
Cu1 N2 1.950(5) . ?
N1 C3 1.340(8) . ?
N1 C2 1.317(8) . ?
N4 C5 1.336(8) . ?
N4 C1 1.334(9) . ?
N2 H2 0.8800 . ?
N2 C4 1.280(10) . ?
N3 H3A 0.8800 . ?
N3 H3B 0.8800 . ?
N3 C4 1.351(9) . ?
C3 C5 1.388(9) . ?
C3 C4 1.488(9) . ?
C5 H5 0.9500 . ?
C1 H1 0.9500 . ?
C1 C2 1.414(9) . ?
C2 H2A 0.9500 . ?

loop_
_geom_torsion_atom_site_label_1
_geom_torsion_atom_site_label_2
_geom_torsion_atom_site_label_3
_geom_torsion_atom_site_label_4
_geom_torsion
_geom_torsion_site_symmetry_1
_geom_torsion_site_symmetry_2
_geom_torsion_site_symmetry_3
_geom_torsion_site_symmetry_4
_geom_torsion_publ_flag
Cu1 N1 C3 C5 180.000(1) . . . . ?
Cu1 N1 C3 C4 0.000(2) . . . . ?
Cu1 N1 C2 C1 180.000(2) . . . . ?
Cu1 N2 C4 N3 180.000(1) . . . . ?
Cu1 N2 C4 C3 0.000(2) . . . . ?
N1 C3 C5 N4 0.000(2) . . . . ?
N1 C3 C4 N2 0.000(2) . . . . ?
N1 C3 C4 N3 180.000(1) . . . . ?
N4 C1 C2 N1 0.000(2) . . . . ?
C3 N1 C2 C1 0.000(2) . . . . ?
C5 N4 C1 C2 0.000(2) . . . . ?
C5 C3 C4 N2 180.000(1) . . . . ?
C5 C3 C4 N3 0.000(2) . . . . ?
C1 N4 C5 C3 0.000(2) . . . . ?
C2 N1 C3 C5 0.000(2) . . . . ?
C2 N1 C3 C4 180.000(1) . . . . ?
C4 C3 C5 N4 180.000(2) . . . . ?
